data_4112955
loop_
_publ_author_name
'Rosario Mejia-Rodriguez'
'Daesung Chong'
'Joseph H. Reibenspies'
'Manuel P. Soriaga'
'Marcetta Y. Darensbourg'

_publ_section_title
;
 The Hydrophilic Phosphatriazaadamantane Ligand in the Development of H2
 Production Electrocatalysts: Iron Hydrogenase Model Complexes
;
_journal_name_full 'Journal of the American Chemical Society'
_journal_page_first 12004
_journal_page_last 12014
_journal_paper_doi 10.1021/ja039394v
_journal_volume 126
_journal_year 2004
_chemical_formula_sum 'C19 H30 Fe2 N6 O4 P2 S2'
_chemical_formula_weight 644.25
_chemical_name_systematic
; 
 ? 
;
_space_group_IT_number 14
_symmetry_cell_setting monoclinic
_symmetry_space_group_name_Hall '-P 2ybc'
_symmetry_space_group_name_H-M 'P 1 21/c 1'
_atom_sites_solution_hydrogens geom
_atom_sites_solution_primary direct
_atom_sites_solution_secondary difmap
_audit_creation_method SHELXL-97
_cell_angle_alpha 90.00
_cell_angle_beta 105.5690(10)
_cell_angle_gamma 90.00
_cell_formula_units_Z 4
_cell_length_a 12.8193(10)
_cell_length_b 24.0187(19)
_cell_length_c 8.4330(7)
_cell_measurement_temperature 383(2)
_cell_volume 2501.3(3)
_computing_cell_refinement 'Bruker SMART'
_computing_data_collection 'Bruker SMART'
_computing_data_reduction 'Bruker SAINT'
_computing_molecular_graphics 'Bruker SHELXTL'
_computing_publication_material 'Bruker SHELXTL'
_computing_structure_refinement 'SHELXL-97 (Sheldrick, 1997)'
_computing_structure_solution 'SHELXS-97 (Sheldrick, 1990)'
_diffrn_ambient_temperature 110(2)
_diffrn_measured_fraction_theta_full 0.928
_diffrn_measured_fraction_theta_max 0.928
_diffrn_radiation_monochromator graphite
_diffrn_radiation_source 'fine-focus sealed tube'
_diffrn_radiation_type MoK\a
_diffrn_radiation_wavelength 0.71073
_diffrn_reflns_av_R_equivalents 0.0479
_diffrn_reflns_av_sigmaI/netI 0.0467
_diffrn_reflns_limit_h_max 17
_diffrn_reflns_limit_h_min -15
_diffrn_reflns_limit_k_max 24
_diffrn_reflns_limit_k_min -32
_diffrn_reflns_limit_l_max 10
_diffrn_reflns_limit_l_min -11
_diffrn_reflns_number 15572
_diffrn_reflns_theta_full 28.26
_diffrn_reflns_theta_max 28.26
_diffrn_reflns_theta_min 1.65
_exptl_absorpt_coefficient_mu 1.495
_exptl_absorpt_correction_T_max 0.942
_exptl_absorpt_correction_T_min 0.731
_exptl_absorpt_correction_type multi-scan
_exptl_absorpt_process_details sadabs
_exptl_crystal_colour orange
_exptl_crystal_density_diffrn 1.711
_exptl_crystal_description needle
_exptl_crystal_F_000 1328
_exptl_crystal_size_max 0.4
_exptl_crystal_size_mid 0.1
_exptl_crystal_size_min 0.1
_refine_diff_density_max 3.015
_refine_diff_density_min -0.575
_refine_diff_density_rms 0.180
_refine_ls_extinction_method none
_refine_ls_goodness_of_fit_ref 1.099
_refine_ls_hydrogen_treatment mixed
_refine_ls_matrix_type full
_refine_ls_number_parameters 316
_refine_ls_number_reflns 5746
_refine_ls_number_restraints 0
_refine_ls_restrained_S_all 1.099
_refine_ls_R_factor_all 0.0710
_refine_ls_R_factor_gt 0.0555
_refine_ls_shift/su_max 0.008
_refine_ls_shift/su_mean 0.001
_refine_ls_structure_factor_coef Fsqd
_refine_ls_weighting_details 'calc w=1/[\s^2^(Fo^2^)+(0.0881P)^2^+0.0000P] where P=(Fo^2^+2Fc^2^)/3'
_refine_ls_weighting_scheme calc
_refine_ls_wR_factor_gt 0.1303
_refine_ls_wR_factor_ref 0.1444
_reflns_number_gt 4381
_reflns_number_total 5746
_reflns_threshold_expression >2sigma(I)
_cod_data_source_file ja039394vsi20031103_023313.cif
_cod_data_source_block rmmb
_cod_depositor_comments
;
The following automatic conversions were performed:

'_exptl_absorpt_correction_type' value 'multiscan' changed to
'multi-scan' according to the built-in table from CIF Core dictionary
named 'cif_core.dic' version 2.4.1 from 2010-06-29.

Automatic conversion script
Id: cif_fix_values 1715 2011-07-08 13:25:40Z adriana 
;
_cod_database_code 4112955

loop_
_symmetry_equiv_pos_as_xyz
'x, y, z'
'-x, y+1/2, -z+1/2'
'-x, -y, -z'
'x, -y-1/2, z-1/2'

loop_
_atom_site_label
_atom_site_type_symbol
_atom_site_fract_x
_atom_site_fract_y
_atom_site_fract_z
_atom_site_U_iso_or_equiv
_atom_site_adp_type
_atom_site_occupancy
_atom_site_symmetry_multiplicity
_atom_site_calc_flag
_atom_site_refinement_flags
Fe1 Fe 0.36042(4) 0.378833(18) 0.73909(6) 0.02013(14) Uani 1 1 d .
Fe2 Fe 0.23784(3) 0.440615(18) 0.52026(5) 0.01874(14) Uani 1 1 d .
S1 S 0.38909(6) 0.47046(3) 0.71149(10) 0.02085(19) Uani 1 1 d .
C5 C 0.3585(3) 0.51009(15) 0.8795(4) 0.0279(7) Uani 1 1 d .
H5A H 0.3963 0.4931 0.9833 0.033 Uiso 1 1 calc R
H5B H 0.3865 0.5476 0.8786 0.033 Uiso 1 1 calc R
C6 C 0.2384(3) 0.51356(15) 0.8708(4) 0.0286(7) Uani 1 1 d .
H6A H 0.2292 0.5382 0.9572 0.034 Uiso 1 1 calc R
H6B H 0.2003 0.5299 0.7662 0.034 Uiso 1 1 calc R
C7 C 0.1872(3) 0.45804(15) 0.8884(4) 0.0277(7) Uani 1 1 d .
H7A H 0.1120 0.4646 0.8851 0.033 Uiso 1 1 calc R
H7B H 0.2226 0.4434 0.9966 0.033 Uiso 1 1 calc R
S2 S 0.19100(6) 0.40441(3) 0.73716(10) 0.02166(19) Uani 1 1 d .
C1 C 0.4143(3) 0.36281(14) 0.9503(4) 0.0265(7) Uani 1 1 d .
O1 O 0.4464(2) 0.35027(12) 1.0873(3) 0.0414(7) Uani 1 1 d .
C2 C 0.3153(3) 0.31117(15) 0.6687(4) 0.0273(7) Uani 1 1 d .
O2 O 0.2897(2) 0.26696(10) 0.6216(4) 0.0373(6) Uani 1 1 d .
C3 C 0.1516(3) 0.49964(14) 0.4644(4) 0.0247(7) Uani 1 1 d .
O3 O 0.09271(19) 0.53649(10) 0.4232(3) 0.0319(6) Uani 1 1 d .
C4 C 0.3092(3) 0.44452(13) 0.3698(4) 0.0236(7) Uani 1 1 d .
O4 O 0.3557(2) 0.44620(11) 0.2689(3) 0.0338(6) Uani 1 1 d .
P1 P 0.51011(6) 0.36181(3) 0.66325(10) 0.01943(19) Uani 1 1 d .
C8 C 0.6260(3) 0.33633(15) 0.8294(4) 0.0272(7) Uani 1 1 d .
H8A H 0.6457 0.3645 0.9145 0.033 Uiso 1 1 calc R
H8B H 0.6040 0.3033 0.8782 0.033 Uiso 1 1 calc R
C9 C 0.5853(3) 0.41573(14) 0.5799(5) 0.0291(8) Uani 1 1 d .
H9A H 0.5390 0.4304 0.4780 0.035 Uiso 1 1 calc R
H9B H 0.6043 0.4462 0.6578 0.035 Uiso 1 1 calc R
C10 C 0.5107(3) 0.30637(16) 0.5113(5) 0.0307(8) Uani 1 1 d .
H10A H 0.4840 0.2721 0.5472 0.037 Uiso 1 1 calc R
H10B H 0.4617 0.3167 0.4063 0.037 Uiso 1 1 calc R
N1 N 0.7219(2) 0.32288(12) 0.7706(4) 0.0274(6) Uani 1 1 d .
N2 N 0.6850(2) 0.39261(12) 0.5488(4) 0.0274(6) Uani 1 1 d .
N3 N 0.6193(2) 0.29633(13) 0.4886(4) 0.0338(7) Uani 1 1 d .
C11 C 0.7611(3) 0.37243(14) 0.6996(4) 0.0270(7) Uani 1 1 d .
H11A H 0.7750 0.4021 0.7807 0.032 Uiso 1 1 calc R
H11B H 0.8291 0.3633 0.6761 0.032 Uiso 1 1 calc R
C12 C 0.6958(3) 0.27973(15) 0.6431(5) 0.0359(9) Uani 1 1 d .
H12A H 0.7624 0.2679 0.6198 0.043 Uiso 1 1 calc R
H12B H 0.6661 0.2478 0.6867 0.043 Uiso 1 1 calc R
C13 C 0.6613(3) 0.34718(17) 0.4297(4) 0.0334(8) Uani 1 1 d .
H13A H 0.7270 0.3378 0.3993 0.040 Uiso 1 1 calc R
H13B H 0.6087 0.3601 0.3312 0.040 Uiso 1 1 calc R
P2 P 0.12199(6) 0.38315(3) 0.35842(10) 0.01882(19) Uani 1 1 d .
C14 C 0.0305(2) 0.33811(14) 0.4390(4) 0.0226(7) Uani 1 1 d .
H14A H 0.0735 0.3118 0.5171 0.027 Uiso 1 1 calc R
H14B H -0.0097 0.3610 0.4970 0.027 Uiso 1 1 calc R
C15 C 0.0163(2) 0.41750(13) 0.1940(4) 0.0224(7) Uani 1 1 d .
H15A H -0.0247 0.4427 0.2441 0.027 Uiso 1 1 calc R
H15B H 0.0510 0.4395 0.1261 0.027 Uiso 1 1 calc R
C16 C 0.1659(2) 0.33080(14) 0.2285(4) 0.0236(7) Uani 1 1 d .
H16A H 0.2061 0.3493 0.1612 0.028 Uiso 1 1 calc R
H16B H 0.2139 0.3042 0.2987 0.028 Uiso 1 1 calc R
N4 N -0.0468(2) 0.30705(11) 0.3062(3) 0.0227(6) Uani 1 1 d .
N5 N -0.0585(2) 0.37794(11) 0.0888(3) 0.0221(6) Uani 1 1 d .
N6 N 0.0729(2) 0.30076(11) 0.1205(4) 0.0247(6) Uani 1 1 d .
C17 C -0.1159(2) 0.34507(14) 0.1866(4) 0.0241(7) Uani 1 1 d .
H17A H -0.1511 0.3705 0.2453 0.029 Uiso 1 1 calc R
H17B H -0.1721 0.3235 0.1120 0.029 Uiso 1 1 calc R
C18 C 0.0123(3) 0.27081(14) 0.2181(4) 0.0248(7) Uani 1 1 d .
H18A H 0.0623 0.2477 0.2980 0.030 Uiso 1 1 calc R
H18B H -0.0393 0.2463 0.1456 0.030 Uiso 1 1 calc R
C19 C -0.0013(3) 0.33878(14) 0.0076(4) 0.0240(7) Uani 1 1 d .
H19A H -0.0545 0.3168 -0.0712 0.029 Uiso 1 1 calc R
H19B H 0.0396 0.3599 -0.0533 0.029 Uiso 1 1 calc R

loop_
_atom_site_aniso_label
_atom_site_aniso_U_11
_atom_site_aniso_U_22
_atom_site_aniso_U_33
_atom_site_aniso_U_23
_atom_site_aniso_U_13
_atom_site_aniso_U_12
Fe1 0.0203(3) 0.0197(3) 0.0209(3) 0.00242(17) 0.00648(19) 0.00060(17)
Fe2 0.0192(2) 0.0182(3) 0.0190(2) 0.00027(17) 0.00559(18) -0.00011(16)
S1 0.0209(4) 0.0207(4) 0.0207(4) -0.0008(3) 0.0052(3) -0.0003(3)
C5 0.0279(17) 0.0265(18) 0.0283(18) -0.0061(14) 0.0058(14) 0.0014(14)
C6 0.0284(18) 0.0328(19) 0.0246(18) -0.0052(14) 0.0072(14) 0.0022(14)
C7 0.0289(18) 0.0351(19) 0.0217(17) -0.0021(14) 0.0112(14) 0.0038(15)
S2 0.0206(4) 0.0247(4) 0.0204(4) 0.0009(3) 0.0068(3) 0.0004(3)
C1 0.0256(17) 0.0261(17) 0.0286(19) 0.0023(14) 0.0087(14) 0.0036(14)
O1 0.0493(16) 0.0493(18) 0.0240(14) 0.0079(12) 0.0068(12) 0.0057(13)
C2 0.0253(17) 0.0284(19) 0.0287(18) 0.0061(14) 0.0078(14) 0.0035(14)
O2 0.0326(13) 0.0250(14) 0.0550(18) -0.0008(12) 0.0131(13) -0.0058(11)
C3 0.0245(17) 0.0245(17) 0.0251(17) -0.0006(13) 0.0064(14) -0.0046(13)
O3 0.0258(12) 0.0246(13) 0.0435(16) 0.0020(11) 0.0064(11) 0.0041(10)
C4 0.0256(17) 0.0220(17) 0.0196(16) -0.0033(12) -0.0003(13) -0.0048(13)
O4 0.0326(14) 0.0491(17) 0.0232(13) -0.0054(11) 0.0132(11) -0.0122(11)
P1 0.0204(4) 0.0190(4) 0.0191(4) 0.0009(3) 0.0056(3) -0.0001(3)
C8 0.0259(17) 0.0328(19) 0.0226(17) 0.0019(14) 0.0060(14) 0.0031(14)
C9 0.0209(16) 0.0269(18) 0.042(2) 0.0110(16) 0.0131(15) 0.0042(14)
C10 0.0288(18) 0.036(2) 0.0297(19) -0.0122(15) 0.0122(15) -0.0108(15)
N1 0.0222(14) 0.0302(16) 0.0309(16) 0.0069(13) 0.0090(12) 0.0058(12)
N2 0.0209(14) 0.0305(16) 0.0317(16) 0.0039(13) 0.0089(12) 0.0015(12)
N3 0.0324(16) 0.0377(18) 0.0368(18) -0.0154(14) 0.0188(14) -0.0081(13)
C11 0.0195(16) 0.0312(18) 0.0307(19) -0.0040(14) 0.0071(14) -0.0002(13)
C12 0.034(2) 0.0245(18) 0.055(3) 0.0001(17) 0.0228(19) 0.0041(15)
C13 0.0282(18) 0.051(2) 0.0239(18) 0.0000(16) 0.0115(15) -0.0033(16)
P2 0.0186(4) 0.0181(4) 0.0202(4) 0.0003(3) 0.0059(3) -0.0004(3)
C14 0.0221(16) 0.0230(16) 0.0230(16) -0.0001(13) 0.0067(13) -0.0049(13)
C15 0.0197(15) 0.0218(16) 0.0251(16) -0.0006(13) 0.0048(13) -0.0011(12)
C16 0.0206(15) 0.0246(17) 0.0264(17) -0.0064(13) 0.0077(13) -0.0011(13)
N4 0.0223(13) 0.0193(14) 0.0269(15) -0.0019(11) 0.0071(11) -0.0031(10)
N5 0.0204(13) 0.0239(14) 0.0209(14) -0.0021(11) 0.0037(11) -0.0033(10)
N6 0.0232(14) 0.0227(14) 0.0276(15) -0.0057(11) 0.0057(12) -0.0018(11)
C17 0.0190(15) 0.0257(17) 0.0272(17) 0.0002(14) 0.0054(13) -0.0018(13)
C18 0.0246(16) 0.0212(16) 0.0281(17) -0.0012(13) 0.0062(14) -0.0018(13)
C19 0.0219(16) 0.0275(18) 0.0226(17) -0.0043(13) 0.0063(13) -0.0020(13)

loop_
_atom_type_symbol
_atom_type_description
_atom_type_scat_dispersion_real
_atom_type_scat_dispersion_imag
_atom_type_scat_source
C C 0.0033 0.0016 'International Tables Vol C Tables 4.2.6.8 and 6.1.1.4'
H H 0.0000 0.0000 'International Tables Vol C Tables 4.2.6.8 and 6.1.1.4'
N N 0.0061 0.0033 'International Tables Vol C Tables 4.2.6.8 and 6.1.1.4'
O O 0.0106 0.0060 'International Tables Vol C Tables 4.2.6.8 and 6.1.1.4'
P P 0.1023 0.0942 'International Tables Vol C Tables 4.2.6.8 and 6.1.1.4'
S S 0.1246 0.1234 'International Tables Vol C Tables 4.2.6.8 and 6.1.1.4'
Fe Fe 0.3463 0.8444 'International Tables Vol C Tables 4.2.6.8 and 6.1.1.4'

loop_
_geom_angle_atom_site_label_1
_geom_angle_atom_site_label_2
_geom_angle_atom_site_label_3
_geom_angle
C1 Fe1 C2 98.13(16)
C1 Fe1 P1 96.64(11)
C2 Fe1 P1 87.97(11)
C1 Fe1 S2 100.47(11)
C2 Fe1 S2 91.15(11)
P1 Fe1 S2 162.82(4)
C1 Fe1 S1 106.60(12)
C2 Fe1 S1 155.26(12)
P1 Fe1 S1 88.43(3)
S2 Fe1 S1 85.21(3)
C1 Fe1 Fe2 148.36(11)
C2 Fe1 Fe2 102.04(11)
P1 Fe1 Fe2 108.12(3)
S2 Fe1 Fe2 55.34(2)
S1 Fe1 Fe2 56.19(2)
C4 Fe2 C3 99.97(15)
C4 Fe2 P2 88.91(10)
C3 Fe2 P2 93.85(11)
C4 Fe2 S2 156.10(11)
C3 Fe2 S2 103.92(11)
P2 Fe2 S2 88.79(3)
C4 Fe2 S1 89.17(10)
C3 Fe2 S1 106.65(11)
P2 Fe2 S1 159.43(4)
S2 Fe2 S1 84.74(3)
C4 Fe2 Fe1 102.40(11)
C3 Fe2 Fe1 150.61(11)
P2 Fe2 Fe1 105.34(3)
S2 Fe2 Fe1 55.53(2)
S1 Fe2 Fe1 55.24(2)
C5 S1 Fe1 110.64(12)
C5 S1 Fe2 113.10(11)
Fe1 S1 Fe2 68.57(3)
C6 C5 S1 114.4(2)
C7 C6 C5 114.0(3)
C6 C7 S2 117.5(2)
C7 S2 Fe2 111.06(12)
C7 S2 Fe1 113.23(11)
Fe2 S2 Fe1 69.13(3)
O1 C1 Fe1 176.9(3)
O2 C2 Fe1 177.3(3)
O3 C3 Fe2 177.1(3)
O4 C4 Fe2 178.8(3)
C10 P1 C8 97.76(17)
C10 P1 C9 98.08(17)
C8 P1 C9 97.13(16)
C10 P1 Fe1 119.82(11)
C8 P1 Fe1 115.05(11)
C9 P1 Fe1 123.82(11)
N1 C8 P1 112.9(2)
N2 C9 P1 111.4(2)
N3 C10 P1 112.8(2)
C12 N1 C11 107.9(3)
C12 N1 C8 110.7(3)
C11 N1 C8 111.3(3)
C13 N2 C11 108.5(3)
C13 N2 C9 111.9(3)
C11 N2 C9 112.1(3)
C12 N3 C13 108.0(3)
C12 N3 C10 111.1(3)
C13 N3 C10 110.6(3)
N2 C11 N1 113.5(3)
N3 C12 N1 115.3(3)
N2 C13 N3 114.5(3)
C16 P2 C15 97.86(15)
C16 P2 C14 98.24(15)
C15 P2 C14 97.28(15)
C16 P2 Fe2 121.93(11)
C15 P2 Fe2 114.79(11)
C14 P2 Fe2 121.65(11)
N4 C14 P2 112.2(2)
N5 C15 P2 113.1(2)
N6 C16 P2 111.9(2)
C17 N4 C18 108.5(3)
C17 N4 C14 111.3(3)
C18 N4 C14 110.3(2)
C15 N5 C19 111.7(2)
C15 N5 C17 110.6(3)
C19 N5 C17 107.7(3)
C18 N6 C19 108.7(2)
C18 N6 C16 110.8(3)
C19 N6 C16 111.7(3)
N4 C17 N5 114.7(2)
N6 C18 N4 114.5(3)
N6 C19 N5 114.4(3)

loop_
_geom_bond_atom_site_label_1
_geom_bond_atom_site_label_2
_geom_bond_distance
Fe1 C1 1.771(4)
Fe1 C2 1.773(4)
Fe1 P1 2.2176(9)
Fe1 S2 2.2530(9)
Fe1 S1 2.2536(9)
Fe1 Fe2 2.5535(6)
Fe2 C4 1.755(4)
Fe2 C3 1.782(3)
Fe2 P2 2.2103(9)
Fe2 S2 2.2477(9)
Fe2 S1 2.2793(9)
S1 C5 1.834(3)
C5 C6 1.525(5)
C6 C7 1.511(5)
C7 S2 1.823(3)
C1 O1 1.157(4)
C2 O2 1.150(4)
C3 O3 1.155(4)
C4 O4 1.164(4)
P1 C10 1.849(4)
P1 C8 1.851(3)
P1 C9 1.861(3)
C8 N1 1.479(4)
C9 N2 1.480(4)
C10 N3 1.475(4)
N1 C12 1.466(5)
N1 C11 1.479(4)
N2 C13 1.459(5)
N2 C11 1.462(4)
N3 C12 1.460(5)
N3 C13 1.474(5)
P2 C16 1.852(3)
P2 C15 1.852(3)
P2 C14 1.853(3)
C14 N4 1.482(4)
C15 N5 1.467(4)
C16 N6 1.479(4)
N4 C17 1.468(4)
N4 C18 1.479(4)
N5 C19 1.470(4)
N5 C17 1.474(4)
N6 C18 1.464(4)
N6 C19 1.469(4)
